data_7119699
loop_
_publ_author_name
'Kurogi, Takashi'
'Carroll, Patrick J.'
'Mindiola, Daniel J.'

_publ_section_title
;
 A radical coupled pathway to a stable and terminally bound titanium
 methylidene.
;
_journal_issue 24
_journal_name_full 'Chemical communications (Cambridge, England)'
_journal_page_first 3412
_journal_page_last 3414
_journal_paper_doi 10.1039/c7cc00371d
_journal_volume 53
_journal_year 2017
_chemical_formula_moiety 'C29 H46 F3 N O3 P2 S Ti, C5 H12'
_chemical_formula_sum 'C34 H58 F3 N O3 P2 S Ti'
_chemical_formula_weight 727.71
_chemical_properties_physical ', Air-sensitive,Moisture-sensitive'
_space_group_crystal_system monoclinic
_space_group_IT_number 14
_space_group_name_Hall '-P 2yn'
_space_group_name_H-M_alt 'P 1 21/n 1'
_symmetry_space_group_name_Hall '-P 2yn'
_symmetry_space_group_name_H-M 'P 1 21/n 1'
_atom_sites_solution_hydrogens geom
_audit_creation_date 2016-11-14
_audit_creation_method
;
Olex2 1.2
(compiled 2016.11.07 svn.r3353 for OlexSys, GUI svn.r5261)
;
_audit_update_record
;
2017-01-16 deposited with the CCDC.
2017-02-20 downloaded from the CCDC.
;
_cell_angle_alpha 90
_cell_angle_beta 111.107(4)
_cell_angle_gamma 90
_cell_formula_units_Z 4
_cell_length_a 15.1311(10)
_cell_length_b 18.4016(12)
_cell_length_c 15.2549(10)
_cell_measurement_reflns_used 9828
_cell_measurement_temperature 100(2)
_cell_measurement_theta_max 27.49
_cell_measurement_theta_min 2.37
_cell_volume 3962.6(5)
_computing_data_collection 'Bruker APEX2'
_computing_data_reduction 'Bruker SAINT'
_computing_molecular_graphics 'Olex2 (Dolomanov et al., 2009)'
_computing_publication_material 'Olex2 (Dolomanov et al., 2009)'
_computing_structure_refinement 'ShelXL (Sheldrick, 2015)'
_computing_structure_solution 'ShelXT (Sheldrick, 2015)'
_diffrn_ambient_temperature 100(2)
_diffrn_measured_fraction_theta_full 1.000
_diffrn_measured_fraction_theta_max 0.998
_diffrn_measurement_device 'CCD Area Detector'
_diffrn_measurement_device_type 'Bruker APEXII'
_diffrn_measurement_method 'phi and omega scans'
_diffrn_radiation_monochromator graphite
_diffrn_radiation_source 'fine-focus sealed tube'
_diffrn_radiation_type MoK\a
_diffrn_radiation_wavelength 0.71073
_diffrn_reflns_av_R_equivalents 0.1081
_diffrn_reflns_av_unetI/netI 0.0682
_diffrn_reflns_Laue_measured_fraction_full 1.000
_diffrn_reflns_Laue_measured_fraction_max 0.998
_diffrn_reflns_limit_h_max 19
_diffrn_reflns_limit_h_min -18
_diffrn_reflns_limit_k_max 23
_diffrn_reflns_limit_k_min -23
_diffrn_reflns_limit_l_max 19
_diffrn_reflns_limit_l_min -19
_diffrn_reflns_number 99023
_diffrn_reflns_point_group_measured_fraction_full 1.000
_diffrn_reflns_point_group_measured_fraction_max 0.998
_diffrn_reflns_theta_full 25.242
_diffrn_reflns_theta_max 27.572
_diffrn_reflns_theta_min 1.625
_diffrn_source 'sealed tube'
_exptl_absorpt_coefficient_mu 0.395
_exptl_absorpt_correction_T_max 0.7456
_exptl_absorpt_correction_T_min 0.6256
_exptl_absorpt_correction_type multi-scan
_exptl_absorpt_process_details 'SADABS v2014/5'
_exptl_crystal_colour brown
_exptl_crystal_density_diffrn 1.220
_exptl_crystal_description rod
_exptl_crystal_F_000 1552
_exptl_crystal_recrystallization_method 'Re-crystallisation from solvent: pentane'
_exptl_crystal_size_max 0.20
_exptl_crystal_size_mid 0.08
_exptl_crystal_size_min 0.07
_refine_diff_density_max 0.789
_refine_diff_density_min -0.439
_refine_diff_density_rms 0.090
_refine_ls_extinction_method none
_refine_ls_goodness_of_fit_ref 1.025
_refine_ls_hydrogen_treatment constr
_refine_ls_matrix_type full
_refine_ls_number_parameters 446
_refine_ls_number_reflns 9150
_refine_ls_number_restraints 67
_refine_ls_restrained_S_all 1.028
_refine_ls_R_factor_all 0.0995
_refine_ls_R_factor_gt 0.0552
_refine_ls_shift/su_max 0.001
_refine_ls_shift/su_mean 0.000
_refine_ls_structure_factor_coef Fsqd
_refine_ls_weighting_details 'w=1/[\s^2^(Fo^2^)+(0.0780P)^2^+3.3756P] where P=(Fo^2^+2Fc^2^)/3'
_refine_ls_weighting_scheme calc
_refine_ls_wR_factor_gt 0.1337
_refine_ls_wR_factor_ref 0.1584
_reflns_Friedel_coverage 0.000
_reflns_number_gt 6123
_reflns_number_total 9150
_reflns_threshold_expression 'I > 2\s(I)'
_cod_data_source_file c7cc00371d2.cif
_cod_data_source_block UP9189
_cod_depositor_comments 'Adding full bibliography for 7119699--7119700.cif.'
_cod_database_code 7119699
_shelx_space_group_comment
;
The symmetry employed for this shelxl refinement is uniquely defined
by the following loop, which should always be used as a source of
symmetry information in preference to the above space-group names.
They are only intended as comments.
;
_shelx_shelxl_version_number 2014/7

loop_
_space_group_symop_operation_xyz
'x, y, z'
'-x+1/2, y+1/2, -z+1/2'
'-x, -y, -z'
'x-1/2, -y-1/2, z-1/2'

loop_
_atom_site_label
_atom_site_type_symbol
_atom_site_fract_x
_atom_site_fract_y
_atom_site_fract_z
_atom_site_U_iso_or_equiv
_atom_site_adp_type
_atom_site_occupancy
_atom_site_site_symmetry_order
_atom_site_calc_flag
_atom_site_refinement_flags_posn
_atom_site_refinement_flags_adp
_atom_site_refinement_flags_occupancy
_atom_site_disorder_assembly
_atom_site_disorder_group
Ti1 Ti 0.52963(4) 0.54386(3) 0.24603(3) 0.01752(13) Uani 1 1 d . . . . .
S1 S 0.41827(5) 0.70987(4) 0.17064(5) 0.02359(18) Uani 1 1 d . . . . .
P1 P 0.46717(6) 0.42306(4) 0.28621(5) 0.02171(18) Uani 1 1 d . . . . .
P2 P 0.69019(5) 0.61151(4) 0.27602(5) 0.01821(17) Uani 1 1 d . . . . .
F1 F 0.45263(18) 0.76522(15) 0.33802(16) 0.0621(7) Uani 1 1 d . . . . .
F2 F 0.34034(19) 0.68697(17) 0.29574(19) 0.0697(8) Uani 1 1 d . . . . .
F3 F 0.31765(19) 0.79324(15) 0.23381(18) 0.0725(8) Uani 1 1 d . . . . .
O1 O 0.48413(14) 0.65143(11) 0.21620(14) 0.0248(5) Uani 1 1 d . . . . .
O2 O 0.46553(17) 0.77098(12) 0.15068(17) 0.0384(6) Uani 1 1 d . . . . .
O3 O 0.33273(15) 0.68623(12) 0.09890(16) 0.0342(5) Uani 1 1 d . . . . .
N1 N 0.62051(17) 0.46541(12) 0.23459(16) 0.0192(5) Uani 1 1 d . . . . .
C1 C 0.5796(2) 0.39902(15) 0.18814(19) 0.0198(6) Uani 1 1 d . . . . .
C2 C 0.6060(2) 0.36712(16) 0.1184(2) 0.0238(6) Uani 1 1 d . . . . .
H2 H 0.6532 0.3883 0.1012 0.032 Uiso 1 1 calc R . . . .
C3 C 0.5622(2) 0.30383(16) 0.0745(2) 0.0247(7) Uani 1 1 d . . . . .
H3 H 0.5812 0.2831 0.0285 0.033 Uiso 1 1 calc R . . . .
C4 C 0.4910(2) 0.27055(15) 0.0972(2) 0.0262(7) Uani 1 1 d . . . . .
C5 C 0.4632(2) 0.30313(16) 0.1649(2) 0.0267(7) Uani 1 1 d . . . . .
H5 H 0.4156 0.2818 0.1813 0.035 Uiso 1 1 calc R . . . .
C6 C 0.5051(2) 0.36733(15) 0.2090(2) 0.0217(6) Uani 1 1 d . . . . .
C7 C 0.4435(3) 0.20200(17) 0.0476(2) 0.0351(8) Uani 1 1 d . . . . .
H7A H 0.4290 0.1711 0.0913 0.053 Uiso 1 1 calc GR . . . .
H7B H 0.4852 0.1770 0.0230 0.053 Uiso 1 1 calc GR . . . .
H7C H 0.3860 0.2145 -0.0031 0.053 Uiso 1 1 calc GR . . . .
C8 C 0.3414(2) 0.40225(18) 0.2625(2) 0.0294(7) Uani 1 1 d . . . . .
H8 H 0.3372 0.3504 0.2754 0.039 Uiso 1 1 calc R . . . .
C9 C 0.2751(2) 0.4163(2) 0.1613(2) 0.0357(8) Uani 1 1 d . . . . .
H9A H 0.2124 0.4001 0.1534 0.054 Uiso 1 1 calc GR . . . .
H9B H 0.2975 0.3902 0.1189 0.054 Uiso 1 1 calc GR . . . .
H9C H 0.2738 0.4673 0.1481 0.054 Uiso 1 1 calc GR . . . .
C10 C 0.3075(3) 0.4449(2) 0.3309(3) 0.0399(9) Uani 1 1 d . . . . .
H10A H 0.3066 0.4959 0.3171 0.060 Uiso 1 1 calc GR . . . .
H10B H 0.3498 0.4362 0.3941 0.060 Uiso 1 1 calc GR . . . .
H10C H 0.2449 0.4293 0.3242 0.060 Uiso 1 1 calc GR . . . .
C11 C 0.5288(2) 0.38591(17) 0.4066(2) 0.0307(7) Uani 1 1 d . . . . .
H11 H 0.5111 0.4164 0.4503 0.041 Uiso 1 1 calc R . . . .
C12 C 0.6360(3) 0.39055(19) 0.4352(2) 0.0350(8) Uani 1 1 d . . . . .
H12A H 0.6657 0.3741 0.4988 0.052 Uiso 1 1 calc GR . . . .
H12B H 0.6540 0.4400 0.4304 0.052 Uiso 1 1 calc GR . . . .
H12C H 0.6560 0.3605 0.3943 0.052 Uiso 1 1 calc GR . . . .
C13 C 0.4987(3) 0.30742(19) 0.4178(3) 0.0459(10) Uani 1 1 d . . . . .
H13A H 0.5106 0.2766 0.3725 0.069 Uiso 1 1 calc GR . . . .
H13B H 0.4324 0.3065 0.4080 0.069 Uiso 1 1 calc GR . . . .
H13C H 0.5345 0.2903 0.4800 0.069 Uiso 1 1 calc GR . . . .
C14 C 0.7214(2) 0.46747(15) 0.26928(19) 0.0200(6) Uani 1 1 d . . . . .
C15 C 0.7779(2) 0.40497(16) 0.2867(2) 0.0255(7) Uani 1 1 d . . . . .
H15 H 0.7494 0.3595 0.2735 0.034 Uiso 1 1 calc R . . . .
C16 C 0.8758(2) 0.41018(17) 0.3233(2) 0.0292(7) Uani 1 1 d . . . . .
H16 H 0.9115 0.3677 0.3342 0.039 Uiso 1 1 calc R . . . .
C17 C 0.9226(2) 0.47622(18) 0.3442(2) 0.0284(7) Uani 1 1 d . . . . .
C18 C 0.8669(2) 0.53832(17) 0.3276(2) 0.0257(7) Uani 1 1 d . . . . .
H18 H 0.8962 0.5835 0.3409 0.034 Uiso 1 1 calc R . . . .
C19 C 0.7682(2) 0.53483(15) 0.29163(19) 0.0203(6) Uani 1 1 d . . . . .
C20 C 1.0293(2) 0.4806(2) 0.3859(3) 0.0411(9) Uani 1 1 d . . . . .
H20A H 1.0493 0.4862 0.4528 0.062 Uiso 1 1 calc GR . . . .
H20B H 1.0505 0.5216 0.3598 0.062 Uiso 1 1 calc GR . . . .
H20C H 1.0560 0.4369 0.3716 0.062 Uiso 1 1 calc GR . . . .
C21 C 0.6936(2) 0.66212(15) 0.1724(2) 0.0220(6) Uani 1 1 d . . . . .
H21 H 0.6476 0.7018 0.1605 0.029 Uiso 1 1 calc R . . . .
C22 C 0.6606(2) 0.61222(18) 0.0863(2) 0.0304(7) Uani 1 1 d . . . . .
H22A H 0.6599 0.6389 0.0320 0.046 Uiso 1 1 calc GR . . . .
H22B H 0.5980 0.5947 0.0765 0.046 Uiso 1 1 calc GR . . . .
H22C H 0.7032 0.5718 0.0965 0.046 Uiso 1 1 calc GR . . . .
C23 C 0.7897(2) 0.69615(17) 0.1854(2) 0.0303(7) Uani 1 1 d . . . . .
H23A H 0.8362 0.6585 0.1956 0.045 Uiso 1 1 calc GR . . . .
H23B H 0.8081 0.7282 0.2386 0.045 Uiso 1 1 calc GR . . . .
H23C H 0.7851 0.7232 0.1300 0.045 Uiso 1 1 calc GR . . . .
C24 C 0.7480(2) 0.67090(15) 0.3779(2) 0.0227(6) Uani 1 1 d . . . . .
H24 H 0.8104 0.6842 0.3773 0.030 Uiso 1 1 calc R . . . .
C25 C 0.7627(2) 0.63154(17) 0.4705(2) 0.0299(7) Uani 1 1 d . . . . .
H25A H 0.8013 0.6609 0.5221 0.045 Uiso 1 1 calc GR . . . .
H25B H 0.7937 0.5859 0.4712 0.045 Uiso 1 1 calc GR . . . .
H25C H 0.7024 0.6231 0.4763 0.045 Uiso 1 1 calc GR . . . .
C26 C 0.6914(2) 0.74099(16) 0.3710(2) 0.0271(7) Uani 1 1 d . . . . .
H26A H 0.6305 0.7296 0.3736 0.041 Uiso 1 1 calc GR . . . .
H26B H 0.6832 0.7649 0.3126 0.041 Uiso 1 1 calc GR . . . .
H26C H 0.7251 0.7725 0.4224 0.041 Uiso 1 1 calc GR . . . .
C27 C 0.4244(2) 0.52440(16) 0.1131(2) 0.0241(6) Uani 1 1 d . . . . .
H27A H 0.4432 0.5459 0.0652 0.036 Uiso 1 1 calc GR . . . .
H27B H 0.3656 0.5454 0.1110 0.036 Uiso 1 1 calc GR . . . .
H27C H 0.4165 0.4730 0.1027 0.036 Uiso 1 1 calc GR . . . .
C28 C 0.5218(2) 0.56826(17) 0.3800(2) 0.0257(7) Uani 1 1 d . . . . .
H28A H 0.5607 0.5347 0.4260 0.039 Uiso 1 1 calc GR . . . .
H28B H 0.4574 0.5641 0.3764 0.039 Uiso 1 1 calc GR . . . .
H28C H 0.5439 0.6169 0.3978 0.039 Uiso 1 1 calc GR . . . .
C29 C 0.3812(3) 0.7402(2) 0.2657(3) 0.0433(9) Uani 1 1 d . . . . .
C30A C 0.8879(4) 0.4180(3) 0.0661(5) 0.086(3) Uani 0.745(8) 1 d . U P A 1
H30A H 0.8213 0.4088 0.0363 0.129 Uiso 0.745(8) 1 calc R . P A 1
H30B H 0.9198 0.4050 0.0242 0.129 Uiso 0.745(8) 1 calc R . P A 1
H30C H 0.9127 0.3896 0.1225 0.129 Uiso 0.745(8) 1 calc R . P A 1
C31A C 0.9039(3) 0.4988(2) 0.0907(4) 0.067(2) Uani 0.745(8) 1 d G U P A 1
H31A H 0.8702 0.5118 0.1318 0.089 Uiso 0.745(8) 1 calc R . P A 1
H31B H 0.8773 0.5272 0.0336 0.089 Uiso 0.745(8) 1 calc R . P A 1
C32A C 1.0087(3) 0.5188(2) 0.1389(5) 0.079(3) Uani 0.745(8) 1 d G U P A 1
H32A H 1.0423 0.5057 0.0977 0.106 Uiso 0.745(8) 1 calc R . P A 1
H32B H 1.0352 0.4904 0.1959 0.106 Uiso 0.745(8) 1 calc R . P A 1
C33A C 1.0257(3) 0.5996(2) 0.1639(4) 0.077(2) Uani 0.745(8) 1 d G U P A 1
H33A H 0.9994 0.6282 0.1069 0.102 Uiso 0.745(8) 1 calc R . P A 1
H33B H 0.9923 0.6128 0.2052 0.102 Uiso 0.745(8) 1 calc R . P A 1
C34A C 1.1306(4) 0.6188(3) 0.2120(7) 0.113(4) Uani 0.745(8) 1 d G U P A 1
H34A H 1.1368 0.6699 0.2259 0.170 Uiso 0.745(8) 1 calc R . P A 1
H34B H 1.1569 0.5916 0.2693 0.170 Uiso 0.745(8) 1 calc R . P A 1
H34C H 1.1640 0.6070 0.1710 0.170 Uiso 0.745(8) 1 calc R . P A 1
C30B C 0.8364(9) 0.4399(10) 0.0643(12) 0.066(6) Uani 0.255(8) 1 d . U P A 2
H30D H 0.8206 0.3896 0.0505 0.099 Uiso 0.255(8) 1 calc R . P A 2
H30E H 0.8137 0.4559 0.1123 0.099 Uiso 0.255(8) 1 calc R . P A 2
H30F H 0.8075 0.4684 0.0086 0.099 Uiso 0.255(8) 1 calc R . P A 2
C31B C 0.9442(9) 0.4491(6) 0.0988(11) 0.062(5) Uani 0.255(8) 1 d G U P A 2
H31C H 0.9667 0.4317 0.0505 0.082 Uiso 0.255(8) 1 calc R . P A 2
H31D H 0.9729 0.4192 0.1542 0.082 Uiso 0.255(8) 1 calc R . P A 2
C32B C 0.9765(9) 0.5280(6) 0.1227(11) 0.055(5) Uani 0.255(8) 1 d G U P A 2
H32C H 0.9476 0.5577 0.0673 0.073 Uiso 0.255(8) 1 calc R . P A 2
H32D H 0.9538 0.5453 0.1709 0.073 Uiso 0.255(8) 1 calc R . P A 2
C33B C 1.0842(9) 0.5380(8) 0.1574(14) 0.099(7) Uani 0.255(8) 1 d G U P A 2
H33C H 1.1133 0.5083 0.2129 0.131 Uiso 0.255(8) 1 calc R . P A 2
H33D H 1.1070 0.5208 0.1092 0.131 Uiso 0.255(8) 1 calc R . P A 2
C34B C 1.1155(14) 0.6169(9) 0.1810(19) 0.121(11) Uani 0.255(8) 1 d G U P A 2
H34D H 1.1834 0.6198 0.2022 0.182 Uiso 0.255(8) 1 calc R . P A 2
H34E H 1.0883 0.6465 0.1260 0.182 Uiso 0.255(8) 1 calc R . P A 2
H34F H 1.0945 0.6340 0.2297 0.182 Uiso 0.255(8) 1 calc R . P A 2

loop_
_atom_site_aniso_label
_atom_site_aniso_U_11
_atom_site_aniso_U_22
_atom_site_aniso_U_33
_atom_site_aniso_U_23
_atom_site_aniso_U_13
_atom_site_aniso_U_12
Ti1 0.0203(3) 0.0146(2) 0.0166(3) -0.00041(19) 0.0054(2) 0.0011(2)
S1 0.0228(4) 0.0190(3) 0.0267(4) 0.0022(3) 0.0062(3) 0.0038(3)
P1 0.0298(4) 0.0184(4) 0.0181(4) -0.0001(3) 0.0101(3) -0.0022(3)
P2 0.0182(4) 0.0141(3) 0.0192(4) 0.0008(3) 0.0031(3) 0.0023(3)
F1 0.0639(16) 0.0762(17) 0.0398(13) -0.0200(12) 0.0108(12) 0.0216(14)
F2 0.0638(16) 0.094(2) 0.0703(17) 0.0201(15) 0.0471(15) 0.0147(15)
F3 0.0678(17) 0.0817(19) 0.0648(17) 0.0026(14) 0.0199(14) 0.0567(15)
O1 0.0234(11) 0.0196(10) 0.0272(11) -0.0016(8) 0.0039(9) 0.0046(9)
O2 0.0409(14) 0.0250(12) 0.0447(15) 0.0049(10) 0.0097(12) -0.0059(10)
O3 0.0262(12) 0.0293(12) 0.0378(13) 0.0024(10) 0.0003(10) 0.0007(10)
N1 0.0249(13) 0.0154(11) 0.0166(12) -0.0006(9) 0.0066(10) 0.0000(10)
C1 0.0252(15) 0.0159(13) 0.0148(14) 0.0028(10) 0.0029(12) 0.0032(11)
C2 0.0288(16) 0.0213(14) 0.0206(15) 0.0032(12) 0.0080(13) 0.0036(12)
C3 0.0324(17) 0.0211(14) 0.0163(14) 0.0006(11) 0.0034(13) 0.0100(13)
C4 0.0344(18) 0.0165(13) 0.0207(15) -0.0024(11) 0.0013(13) 0.0016(13)
C5 0.0360(18) 0.0204(14) 0.0215(16) 0.0018(12) 0.0078(14) -0.0018(13)
C6 0.0324(16) 0.0157(13) 0.0177(14) 0.0013(11) 0.0098(13) 0.0007(12)
C7 0.045(2) 0.0230(16) 0.0322(18) -0.0058(14) 0.0070(16) -0.0016(15)
C8 0.0324(18) 0.0290(16) 0.0308(18) -0.0006(13) 0.0162(15) -0.0092(14)
C9 0.0307(18) 0.044(2) 0.0340(19) -0.0027(16) 0.0136(16) -0.0095(16)
C10 0.037(2) 0.050(2) 0.040(2) -0.0057(17) 0.0226(17) -0.0075(17)
C11 0.047(2) 0.0276(16) 0.0194(16) 0.0034(13) 0.0146(15) 0.0033(15)
C12 0.045(2) 0.0375(19) 0.0218(17) 0.0055(14) 0.0111(15) 0.0101(16)
C13 0.076(3) 0.0309(18) 0.0293(19) 0.0106(15) 0.0174(19) -0.0036(19)
C14 0.0248(15) 0.0209(14) 0.0122(13) 0.0001(11) 0.0043(12) 0.0022(12)
C15 0.0323(18) 0.0192(14) 0.0239(16) 0.0020(12) 0.0090(14) 0.0080(13)
C16 0.0325(18) 0.0264(16) 0.0241(16) 0.0025(13) 0.0046(14) 0.0142(14)
C17 0.0243(16) 0.0324(17) 0.0228(16) -0.0020(13) 0.0016(13) 0.0108(14)
C18 0.0230(16) 0.0248(15) 0.0249(16) -0.0004(12) 0.0032(13) 0.0035(13)
C19 0.0221(15) 0.0202(14) 0.0150(14) 0.0022(11) 0.0023(12) 0.0060(12)
C20 0.0237(18) 0.045(2) 0.046(2) 0.0017(17) 0.0022(16) 0.0142(16)
C21 0.0230(15) 0.0205(14) 0.0215(15) 0.0064(11) 0.0067(12) 0.0060(12)
C22 0.0327(18) 0.0343(17) 0.0226(16) 0.0027(13) 0.0081(14) -0.0019(15)
C23 0.0328(18) 0.0248(16) 0.0339(18) 0.0032(13) 0.0127(15) 0.0002(14)
C24 0.0209(15) 0.0170(13) 0.0259(16) -0.0030(11) 0.0030(13) -0.0014(12)
C25 0.0327(18) 0.0277(16) 0.0214(16) -0.0035(13) 0.0001(14) 0.0034(14)
C26 0.0302(17) 0.0183(14) 0.0292(17) -0.0037(12) 0.0063(14) 0.0004(13)
C27 0.0288(17) 0.0205(14) 0.0205(15) 0.0014(11) 0.0059(13) -0.0022(12)
C28 0.0298(17) 0.0236(15) 0.0226(16) -0.0030(12) 0.0081(13) 0.0008(13)
C29 0.037(2) 0.050(2) 0.044(2) 0.0021(18) 0.0151(18) 0.0191(18)
C30A 0.109(8) 0.061(5) 0.095(6) 0.004(4) 0.044(6) -0.022(5)
C31A 0.078(5) 0.061(4) 0.066(4) 0.004(3) 0.031(4) 0.005(3)
C32A 0.089(6) 0.073(5) 0.080(5) 0.004(4) 0.034(5) 0.016(4)
C33A 0.066(4) 0.068(4) 0.100(5) -0.003(4) 0.034(4) 0.020(3)
C34A 0.053(5) 0.101(7) 0.169(11) 0.014(7) 0.020(6) 0.005(5)
C30B 0.056(9) 0.100(14) 0.039(9) 0.017(9) 0.014(8) -0.029(9)
C31B 0.061(8) 0.063(8) 0.058(8) 0.002(7) 0.017(7) -0.013(7)
C32B 0.066(8) 0.058(8) 0.047(8) -0.004(7) 0.029(7) -0.021(6)
C33B 0.078(9) 0.097(10) 0.111(11) 0.003(8) 0.022(8) -0.030(8)
C34B 0.111(17) 0.078(11) 0.128(17) 0.065(11) -0.013(12) -0.057(12)

loop_
_atom_type_symbol
_atom_type_description
_atom_type_scat_dispersion_real
_atom_type_scat_dispersion_imag
_atom_type_scat_source
C C 0.0033 0.0016 'International Tables Vol C Tables 4.2.6.8 and 6.1.1.4'
H H 0.0000 0.0000 'International Tables Vol C Tables 4.2.6.8 and 6.1.1.4'
N N 0.0061 0.0033 'International Tables Vol C Tables 4.2.6.8 and 6.1.1.4'
O O 0.0106 0.0060 'International Tables Vol C Tables 4.2.6.8 and 6.1.1.4'
F F 0.0171 0.0103 'International Tables Vol C Tables 4.2.6.8 and 6.1.1.4'
P P 0.1023 0.0942 'International Tables Vol C Tables 4.2.6.8 and 6.1.1.4'
S S 0.1246 0.1234 'International Tables Vol C Tables 4.2.6.8 and 6.1.1.4'
Ti Ti 0.2776 0.4457 'International Tables Vol C Tables 4.2.6.8 and 6.1.1.4'

loop_
_geom_angle_atom_site_label_1
_geom_angle_atom_site_label_2
_geom_angle_atom_site_label_3
_geom_angle
P1 Ti1 P2 139.97(3)
O1 Ti1 P1 138.48(6)
O1 Ti1 P2 78.47(6)
O1 Ti1 C27 82.89(10)
O1 Ti1 C28 83.22(10)
N1 Ti1 P1 74.13(7)
N1 Ti1 P2 74.96(7)
N1 Ti1 O1 145.97(9)
N1 Ti1 C27 95.53(11)
N1 Ti1 C28 120.04(11)
C27 Ti1 P1 82.38(8)
C27 Ti1 P2 125.48(9)
C27 Ti1 C28 132.25(12)
C28 Ti1 P1 78.59(9)
C28 Ti1 P2 95.75(9)
O1 S1 C29 101.50(15)
O2 S1 O1 111.98(14)
O2 S1 O3 117.58(15)
O2 S1 C29 104.55(18)
O3 S1 O1 114.51(13)
O3 S1 C29 104.44(17)
C6 P1 Ti1 96.03(9)
C6 P1 C8 107.58(15)
C6 P1 C11 105.71(14)
C8 P1 Ti1 125.02(11)
C8 P1 C11 103.39(15)
C11 P1 Ti1 117.06(11)
C19 P2 Ti1 99.97(10)
C19 P2 C21 106.80(13)
C19 P2 C24 105.32(13)
C21 P2 Ti1 113.54(10)
C24 P2 Ti1 123.89(10)
C24 P2 C21 105.73(13)
S1 O1 Ti1 156.21(14)
C1 N1 Ti1 117.33(18)
C14 N1 Ti1 127.83(18)
C14 N1 C1 114.8(2)
C2 C1 N1 122.9(3)
C2 C1 C6 118.2(3)
C6 C1 N1 118.7(2)
C3 C2 C1 120.2(3)
C4 C3 C2 122.0(3)
C3 C4 C7 121.0(3)
C5 C4 C3 117.9(3)
C5 C4 C7 121.1(3)
C4 C5 C6 121.3(3)
C1 C6 P1 112.5(2)
C5 C6 P1 126.9(2)
C5 C6 C1 120.4(3)
C9 C8 P1 114.7(2)
C9 C8 C10 110.0(3)
C10 C8 P1 109.6(2)
C12 C11 P1 111.4(2)
C12 C11 C13 110.3(3)
C13 C11 P1 113.0(2)
C15 C14 N1 123.2(3)
C15 C14 C19 117.3(3)
C19 C14 N1 119.4(2)
C16 C15 C14 120.7(3)
C17 C16 C15 122.5(3)
C16 C17 C18 117.0(3)
C16 C17 C20 121.6(3)
C18 C17 C20 121.3(3)
C17 C18 C19 121.8(3)
C14 C19 P2 114.2(2)
C18 C19 P2 125.0(2)
C18 C19 C14 120.6(3)
C22 C21 P2 109.3(2)
C23 C21 P2 114.4(2)
C23 C21 C22 111.0(3)
C25 C24 P2 111.4(2)
C26 C24 P2 111.0(2)
C26 C24 C25 110.8(3)
F1 C29 S1 112.3(3)
F1 C29 F2 108.2(3)
F1 C29 F3 108.4(3)
F2 C29 S1 111.4(3)
F2 C29 F3 107.6(3)
F3 C29 S1 108.8(3)
C30A C31A C32A 113.3
C31A C32A C33A 113.8
C34A C33A C32A 113.3
C30B C31B C32B 113.3
C33B C32B C31B 113.8
C34B C33B C32B 113.3

loop_
_geom_bond_atom_site_label_1
_geom_bond_atom_site_label_2
_geom_bond_distance
Ti1 P1 2.5745(9)
Ti1 P2 2.6192(9)
Ti1 O1 2.091(2)
Ti1 N1 2.044(2)
Ti1 C27 2.109(3)
Ti1 C28 2.137(3)
S1 O1 1.461(2)
S1 O2 1.423(2)
S1 O3 1.429(2)
S1 C29 1.820(4)
P1 C6 1.804(3)
P1 C8 1.844(3)
P1 C11 1.864(3)
P2 C19 1.799(3)
P2 C21 1.851(3)
P2 C24 1.843(3)
F1 C29 1.319(5)
F2 C29 1.325(5)
F3 C29 1.334(4)
N1 C1 1.436(4)
N1 C14 1.425(4)
C1 C2 1.394(4)
C1 C6 1.404(4)
C2 C3 1.387(4)
C3 C4 1.387(5)
C4 C5 1.386(4)
C4 C7 1.513(4)
C5 C6 1.394(4)
C8 C9 1.531(5)
C8 C10 1.534(5)
C11 C12 1.523(5)
C11 C13 1.542(5)
C14 C15 1.400(4)
C14 C19 1.407(4)
C15 C16 1.386(5)
C16 C17 1.384(5)
C17 C18 1.388(4)
C17 C20 1.510(5)
C18 C19 1.395(4)
C21 C22 1.532(4)
C21 C23 1.529(4)
C24 C25 1.530(4)
C24 C26 1.530(4)
C30A C31A 1.5313
C31A C32A 1.5331
C32A C33A 1.5332
C33A C34A 1.5311
C30B C31B 1.5312
C31B C32B 1.5331
C32B C33B 1.5331
C33B C34B 1.5311

loop_
_geom_torsion_atom_site_label_1
_geom_torsion_atom_site_label_2
_geom_torsion_atom_site_label_3
_geom_torsion_atom_site_label_4
_geom_torsion
Ti1 P1 C6 C1 22.9(2)
Ti1 P1 C6 C5 -151.1(3)
Ti1 P1 C8 C9 51.6(3)
Ti1 P1 C8 C10 -72.6(3)
Ti1 P1 C11 C12 -44.6(3)
Ti1 P1 C11 C13 -169.4(2)
Ti1 P2 C19 C14 9.5(2)
Ti1 P2 C19 C18 -166.9(2)
Ti1 P2 C21 C22 -49.5(2)
Ti1 P2 C21 C23 -174.58(18)
Ti1 P2 C24 C25 54.5(2)
Ti1 P2 C24 C26 -69.5(2)
Ti1 N1 C1 C2 132.1(2)
Ti1 N1 C1 C6 -43.4(3)
Ti1 N1 C14 C15 157.7(2)
Ti1 N1 C14 C19 -19.3(4)
O1 S1 C29 F1 61.7(3)
O1 S1 C29 F2 -59.9(3)
O1 S1 C29 F3 -178.3(3)
O2 S1 O1 Ti1 -143.5(3)
O2 S1 C29 F1 -54.8(3)
O2 S1 C29 F2 -176.4(2)
O2 S1 C29 F3 65.1(3)
O3 S1 O1 Ti1 -6.4(4)
O3 S1 C29 F1 -178.9(3)
O3 S1 C29 F2 59.5(3)
O3 S1 C29 F3 -59.0(3)
N1 C1 C2 C3 -178.4(3)
N1 C1 C6 P1 5.2(3)
N1 C1 C6 C5 179.6(3)
N1 C14 C15 C16 -177.9(3)
N1 C14 C19 P2 2.0(3)
N1 C14 C19 C18 178.6(3)
C1 N1 C14 C15 -20.8(4)
C1 N1 C14 C19 162.2(2)
C1 C2 C3 C4 0.5(4)
C2 C1 C6 P1 -170.5(2)
C2 C1 C6 C5 3.9(4)
C2 C3 C4 C5 0.9(4)
C2 C3 C4 C7 179.3(3)
C3 C4 C5 C6 0.1(4)
C4 C5 C6 P1 171.0(2)
C4 C5 C6 C1 -2.5(5)
C6 P1 C8 C9 -59.3(3)
C6 P1 C8 C10 176.5(2)
C6 P1 C11 C12 60.9(3)
C6 P1 C11 C13 -63.9(3)
C6 C1 C2 C3 -3.0(4)
C7 C4 C5 C6 -178.3(3)
C8 P1 C6 C1 152.6(2)
C8 P1 C6 C5 -21.4(3)
C8 P1 C11 C12 173.8(2)
C8 P1 C11 C13 49.0(3)
C11 P1 C6 C1 -97.4(2)
C11 P1 C6 C5 88.6(3)
C11 P1 C8 C9 -170.9(2)
C11 P1 C8 C10 64.9(3)
C14 N1 C1 C2 -49.3(4)
C14 N1 C1 C6 135.3(3)
C14 C15 C16 C17 -0.2(5)
C15 C14 C19 P2 -175.2(2)
C15 C14 C19 C18 1.4(4)
C15 C16 C17 C18 0.6(5)
C15 C16 C17 C20 178.7(3)
C16 C17 C18 C19 0.0(5)
C17 C18 C19 P2 175.2(2)
C17 C18 C19 C14 -1.0(5)
C19 P2 C21 C22 59.7(2)
C19 P2 C21 C23 -65.4(2)
C19 P2 C24 C25 -59.1(2)
C19 P2 C24 C26 176.9(2)
C19 C14 C15 C16 -0.8(4)
C20 C17 C18 C19 -178.2(3)
C21 P2 C19 C14 -109.0(2)
C21 P2 C19 C18 74.6(3)
C21 P2 C24 C25 -172.0(2)
C21 P2 C24 C26 64.0(2)
C24 P2 C19 C14 138.9(2)
C24 P2 C19 C18 -37.5(3)
C24 P2 C21 C22 171.5(2)
C24 P2 C21 C23 46.4(2)
C29 S1 O1 Ti1 105.5(4)
C30A C31A C32A C33A 180.0
C31A C32A C33A C34A 180.0
C30B C31B C32B C33B 180.0
C31B C32B C33B C34B -180.0
